data_1518545
loop_
_publ_author_name
'Neary, Michelle C.'
'Parkin, Gerard'

_publ_section_title
;
 Dehydrogenation, disproportionation and transfer hydrogenation reactions
 of formic acid catalyzed by molybdenum hydride compounds
;
_journal_issue 3
_journal_name_full 'Chem. Sci.'
_journal_page_first 1859
_journal_paper_doi 10.1039/C4SC03128H
_journal_volume 6
_journal_year 2015
_chemical_formula_moiety 'C14 H34 Mo P3, Cl'
_chemical_formula_sum 'C14 H34 Cl Mo P3'
_chemical_formula_weight 426.71
_chemical_name_systematic
; 
 ? 
;
_space_group_IT_number 19
_symmetry_cell_setting orthorhombic
_symmetry_space_group_name_Hall 'P 2ac 2ab'
_symmetry_space_group_name_H-M 'P 21 21 21'
_atom_sites_solution_hydrogens geom
_atom_sites_solution_primary direct
_atom_sites_solution_secondary difmap
_audit_creation_method SHELXL-97
_audit_update_record
;
2014-10-09 deposited with the CCDC.
2014-12-01 downloaded from the CCDC.
;
_cell_angle_alpha 90.00
_cell_angle_beta 90.00
_cell_angle_gamma 90.00
_cell_formula_units_Z 4
_cell_length_a 11.8282(14)
_cell_length_b 12.4490(15)
_cell_length_c 13.6005(16)
_cell_measurement_reflns_used 7210
_cell_measurement_temperature 130(2)
_cell_measurement_theta_max 29.13
_cell_measurement_theta_min 2.20
_cell_volume 2002.7(4)
_computing_cell_refinement 'Bruker SAINT'
_computing_data_collection 'Bruker APEX2'
_computing_data_reduction 'Bruker SAINT'
_computing_molecular_graphics 'Bruker SHELXTL'
_computing_publication_material 'Bruker SHELXTL'
_computing_structure_refinement 'SHELXL-97 (Sheldrick, 2008)'
_computing_structure_solution 'SHELXS-97 (Sheldrick, 2008)'
_diffrn_ambient_temperature 130(2)
_diffrn_measured_fraction_theta_full 1.000
_diffrn_measured_fraction_theta_max 0.996
_diffrn_measurement_device_type 'Bruker APEX-II CCD'
_diffrn_measurement_method '\f and \w scans'
_diffrn_radiation_monochromator graphite
_diffrn_radiation_source 'fine-focus sealed tube'
_diffrn_radiation_type MoK\a
_diffrn_radiation_wavelength 0.71073
_diffrn_reflns_av_R_equivalents 0.1010
_diffrn_reflns_av_sigmaI/netI 0.1055
_diffrn_reflns_limit_h_max 16
_diffrn_reflns_limit_h_min -16
_diffrn_reflns_limit_k_max 17
_diffrn_reflns_limit_k_min -17
_diffrn_reflns_limit_l_max 19
_diffrn_reflns_limit_l_min -19
_diffrn_reflns_number 27188
_diffrn_reflns_theta_full 25.00
_diffrn_reflns_theta_max 30.73
_diffrn_reflns_theta_min 2.22
_exptl_absorpt_coefficient_mu 1.017
_exptl_absorpt_correction_T_max 0.9605
_exptl_absorpt_correction_T_min 0.8225
_exptl_absorpt_correction_type empirical
_exptl_absorpt_process_details sadabs
_exptl_crystal_colour orange
_exptl_crystal_density_diffrn 1.415
_exptl_crystal_density_method 'not measured'
_exptl_crystal_description plate
_exptl_crystal_F_000 888
_exptl_crystal_size_max 0.20
_exptl_crystal_size_mid 0.09
_exptl_crystal_size_min 0.04
_refine_diff_density_max 0.793
_refine_diff_density_min -0.481
_refine_diff_density_rms 0.133
_refine_ls_abs_structure_details 'Flack H D (1983), Acta Cryst. A39, 876-881'
_refine_ls_abs_structure_Flack -0.05(6)
_refine_ls_extinction_method none
_refine_ls_goodness_of_fit_ref 1.005
_refine_ls_hydrogen_treatment mixed
_refine_ls_matrix_type full
_refine_ls_number_parameters 189
_refine_ls_number_reflns 6204
_refine_ls_number_restraints 0
_refine_ls_restrained_S_all 1.005
_refine_ls_R_factor_all 0.0926
_refine_ls_R_factor_gt 0.0550
_refine_ls_shift/su_max 0.002
_refine_ls_shift/su_mean 0.000
_refine_ls_structure_factor_coef Fsqd
_refine_ls_weighting_details 'calc w=1/[\s^2^(Fo^2^)+(0.0395P)^2^+0.0000P] where P=(Fo^2^+2Fc^2^)/3'
_refine_ls_weighting_scheme calc
_refine_ls_wR_factor_gt 0.0949
_refine_ls_wR_factor_ref 0.1069
_reflns_number_gt 4322
_reflns_number_total 6204
_reflns_threshold_expression >2sigma(I)
_cod_data_source_file c4sc03128h2.cif
_cod_data_source_block ged
_cod_depositor_comments
;
The following automatic conversions were performed:

'_symmetry_cell_setting' value 'Orthorhombic' changed to
'orthorhombic' according to
/usr/data/users/saulius/crontab/automatic-downloads/rss-feeds/RSC/lib/dictionaries/cif_core.dic
dictionary named 'cif_core.dic' version 2.4.2 from 2011-04-26.

Automatic conversion script
Id: cif_fix_values 2935 2014-11-11 08:27:57Z andrius 

 Adding full bibliography for 1518545.cif.
;
_cod_original_sg_symbol_H-M P2(1)2(1)2(1)
_cod_database_code 1518545

loop_
_symmetry_equiv_pos_as_xyz
'x, y, z'
'-x+1/2, -y, z+1/2'
'-x, y+1/2, -z+1/2'
'x+1/2, -y+1/2, -z'

loop_
_atom_site_label
_atom_site_type_symbol
_atom_site_fract_x
_atom_site_fract_y
_atom_site_fract_z
_atom_site_U_iso_or_equiv
_atom_site_adp_type
_atom_site_occupancy
_atom_site_symmetry_multiplicity
_atom_site_calc_flag
_atom_site_refinement_flags
Mo Mo 1.27294(3) 0.72659(3) 1.25160(3) 0.01617(9) Uani 1 1 d .
P1 P 1.43572(11) 0.79485(11) 1.15917(10) 0.0224(3) Uani 1 1 d .
P2 P 1.24928(12) 0.69080(11) 1.42552(9) 0.0215(3) Uani 1 1 d .
P3 P 1.18336(11) 0.90470(10) 1.26419(10) 0.0213(3) Uani 1 1 d .
Cl1 Cl 1.84490(11) 0.80745(11) 1.14537(10) 0.0301(3) Uani 1 1 d .
H1 H 1.337(4) 0.795(4) 1.316(3) 0.035(15) Uiso 1 1 d .
H2 H 1.392(5) 0.665(5) 1.289(4) 0.06(2) Uiso 1 1 d .
C1 C 1.1265(4) 0.6981(4) 1.1381(4) 0.0276(12) Uani 1 1 d .
H1A H 1.0780 0.7553 1.1083 0.033 Uiso 1 1 calc R
C2 C 1.2257(5) 0.6562(4) 1.0966(4) 0.0263(12) Uani 1 1 d .
H2A H 1.2598 0.6774 1.0322 0.032 Uiso 1 1 calc R
C3 C 1.2642(5) 0.5739(4) 1.1591(4) 0.0295(12) Uani 1 1 d .
H3A H 1.3293 0.5251 1.1450 0.035 Uiso 1 1 calc R
C4 C 1.1903(4) 0.5640(4) 1.2389(4) 0.0270(12) Uani 1 1 d .
H4A H 1.1916 0.5059 1.2897 0.032 Uiso 1 1 calc R
C5 C 1.1039(4) 0.6431(4) 1.2265(4) 0.0276(13) Uani 1 1 d .
H5A H 1.0346 0.6511 1.2680 0.033 Uiso 1 1 calc R
C11 C 1.5128(4) 0.6911(4) 1.0934(4) 0.0302(13) Uani 1 1 d .
H11A H 1.5881 0.7179 1.0758 0.045 Uiso 1 1 calc R
H11B H 1.4715 0.6718 1.0335 0.045 Uiso 1 1 calc R
H11C H 1.5206 0.6276 1.1355 0.045 Uiso 1 1 calc R
C12 C 1.5466(4) 0.8544(5) 1.2321(4) 0.0381(15) Uani 1 1 d .
H12A H 1.6143 0.8637 1.1914 0.057 Uiso 1 1 calc R
H12B H 1.5642 0.8073 1.2877 0.057 Uiso 1 1 calc R
H12C H 1.5216 0.9245 1.2566 0.057 Uiso 1 1 calc R
C13 C 1.4178(5) 0.8927(4) 1.0611(4) 0.0294(13) Uani 1 1 d .
H13A H 1.4908 0.9060 1.0294 0.044 Uiso 1 1 calc R
H13B H 1.3888 0.9600 1.0887 0.044 Uiso 1 1 calc R
H13C H 1.3641 0.8649 1.0125 0.044 Uiso 1 1 calc R
C21 C 1.1141(5) 0.6382(5) 1.4671(4) 0.0360(15) Uani 1 1 d .
H21A H 1.1169 0.6260 1.5382 0.054 Uiso 1 1 calc R
H21B H 1.0984 0.5702 1.4334 0.054 Uiso 1 1 calc R
H21C H 1.0542 0.6900 1.4519 0.054 Uiso 1 1 calc R
C22 C 1.3449(5) 0.5895(5) 1.4721(4) 0.0332(14) Uani 1 1 d .
H22A H 1.3367 0.5842 1.5437 0.050 Uiso 1 1 calc R
H22B H 1.4229 0.6094 1.4559 0.050 Uiso 1 1 calc R
H22C H 1.3270 0.5200 1.4420 0.050 Uiso 1 1 calc R
C23 C 1.2741(5) 0.7970(4) 1.5151(4) 0.0332(13) Uani 1 1 d .
H23A H 1.2709 0.7669 1.5816 0.050 Uiso 1 1 calc R
H23B H 1.2160 0.8525 1.5080 0.050 Uiso 1 1 calc R
H23C H 1.3488 0.8287 1.5038 0.050 Uiso 1 1 calc R
C31 C 1.1280(5) 0.9658(4) 1.1516(4) 0.0330(14) Uani 1 1 d .
H31A H 1.1156 1.0427 1.1625 0.049 Uiso 1 1 calc R
H31B H 1.0562 0.9315 1.1340 0.049 Uiso 1 1 calc R
H31C H 1.1825 0.9559 1.0981 0.049 Uiso 1 1 calc R
C32 C 1.2689(5) 1.0131(4) 1.3128(4) 0.0361(14) Uani 1 1 d .
H32A H 1.2219 1.0772 1.3213 0.054 Uiso 1 1 calc R
H32B H 1.3306 1.0289 1.2669 0.054 Uiso 1 1 calc R
H32C H 1.3006 0.9917 1.3764 0.054 Uiso 1 1 calc R
C33 C 1.0572(4) 0.9132(5) 1.3386(4) 0.0305(13) Uani 1 1 d .
H33A H 1.0322 0.9882 1.3423 0.046 Uiso 1 1 calc R
H33B H 1.0734 0.8866 1.4049 0.046 Uiso 1 1 calc R
H33C H 0.9973 0.8695 1.3089 0.046 Uiso 1 1 calc R

loop_
_atom_site_aniso_label
_atom_site_aniso_U_11
_atom_site_aniso_U_22
_atom_site_aniso_U_33
_atom_site_aniso_U_23
_atom_site_aniso_U_13
_atom_site_aniso_U_12
Mo 0.01662(16) 0.01493(16) 0.01695(16) -0.0002(2) -0.0008(2) -0.00078(15)
P1 0.0193(6) 0.0261(8) 0.0216(6) 0.0003(6) 0.0015(5) -0.0018(6)
P2 0.0225(8) 0.0232(7) 0.0190(6) 0.0023(5) -0.0007(5) -0.0011(6)
P3 0.0226(6) 0.0178(6) 0.0237(8) -0.0001(6) 0.0015(6) 0.0012(5)
Cl1 0.0236(6) 0.0350(8) 0.0318(7) -0.0112(6) -0.0007(6) 0.0013(6)
C1 0.026(3) 0.027(3) 0.030(3) 0.001(2) -0.009(2) -0.002(2)
C2 0.031(3) 0.030(3) 0.018(2) -0.006(2) 0.001(2) -0.005(3)
C3 0.031(3) 0.025(3) 0.032(3) -0.011(2) -0.010(3) 0.008(3)
C4 0.038(3) 0.018(2) 0.025(3) 0.003(2) -0.007(3) -0.011(2)
C5 0.024(3) 0.031(3) 0.027(3) 0.002(2) -0.002(2) -0.011(2)
C11 0.026(3) 0.038(3) 0.027(3) 0.007(3) 0.008(2) 0.006(3)
C12 0.026(3) 0.051(4) 0.037(4) -0.001(3) 0.002(3) -0.011(3)
C13 0.029(3) 0.028(3) 0.030(3) 0.008(3) 0.003(2) -0.009(2)
C21 0.031(3) 0.054(4) 0.023(3) 0.004(3) 0.001(2) -0.009(3)
C22 0.034(3) 0.038(3) 0.028(3) 0.009(3) -0.003(3) 0.005(3)
C23 0.039(3) 0.033(3) 0.027(3) -0.007(2) -0.001(3) 0.004(3)
C31 0.040(4) 0.023(3) 0.035(3) 0.011(3) 0.000(3) 0.009(3)
C32 0.038(3) 0.027(3) 0.044(3) -0.008(3) -0.003(3) -0.002(3)
C33 0.025(3) 0.035(3) 0.031(3) 0.005(3) 0.001(2) 0.009(3)

loop_
_atom_type_symbol
_atom_type_description
_atom_type_scat_dispersion_real
_atom_type_scat_dispersion_imag
_atom_type_scat_source
C C 0.0033 0.0016 'International Tables Vol C Tables 4.2.6.8 and 6.1.1.4'
H H 0.0000 0.0000 'International Tables Vol C Tables 4.2.6.8 and 6.1.1.4'
Mo Mo -1.6832 0.6857 'International Tables Vol C Tables 4.2.6.8 and 6.1.1.4'
P P 0.1023 0.0942 'International Tables Vol C Tables 4.2.6.8 and 6.1.1.4'
Cl Cl 0.1484 0.1585 'International Tables Vol C Tables 4.2.6.8 and 6.1.1.4'

loop_
_geom_angle_atom_site_label_1
_geom_angle_atom_site_label_2
_geom_angle_atom_site_label_3
_geom_angle
C4 Mo C5 36.74(18)
C4 Mo C3 35.91(19)
C5 Mo C3 59.8(2)
C4 Mo C1 59.61(19)
C5 Mo C1 35.45(17)
C3 Mo C1 58.53(19)
C4 Mo C2 59.56(19)
C5 Mo C2 59.14(19)
C3 Mo C2 35.32(18)
C1 Mo C2 34.73(19)
C4 Mo P2 81.92(15)
C5 Mo P2 87.76(13)
C3 Mo P2 112.32(15)
C1 Mo P2 121.95(14)
C2 Mo P2 141.21(15)
C4 Mo P1 127.77(15)
C5 Mo P1 140.39(13)
C3 Mo P1 92.40(15)
C1 Mo P1 107.13(14)
C2 Mo P1 81.73(14)
P2 Mo P1 130.92(5)
C4 Mo P3 128.84(14)
C5 Mo P3 92.51(14)
C3 Mo P3 140.23(14)
C1 Mo P3 82.21(14)
C2 Mo P3 107.21(14)
P2 Mo P3 92.75(5)
P1 Mo P3 93.52(5)
C4 Mo H1 143.7(19)
C5 Mo H1 145(2)
C3 Mo H1 149(2)
C1 Mo H1 151(2)
C2 Mo H1 153(2)
P2 Mo H1 64.6(19)
P1 Mo H1 72(2)
P3 Mo H1 69(2)
C4 Mo H2 89(2)
C5 Mo H2 125(2)
C3 Mo H2 80(2)
C1 Mo H2 138(2)
C2 Mo H2 107(2)
P2 Mo H2 73.6(19)
P1 Mo H2 70(2)
P3 Mo H2 138(2)
H1 Mo H2 69(3)
C12 P1 C11 101.4(3)
C12 P1 C13 102.3(3)
C11 P1 C13 100.0(3)
C12 P1 Mo 115.59(19)
C11 P1 Mo 113.59(19)
C13 P1 Mo 121.10(19)
C22 P2 C21 100.9(3)
C22 P2 C23 99.8(3)
C21 P2 C23 101.3(3)
C22 P2 Mo 113.45(19)
C21 P2 Mo 118.11(18)
C23 P2 Mo 120.04(19)
C33 P3 C32 102.3(3)
C33 P3 C31 98.5(3)
C32 P3 C31 101.3(3)
C33 P3 Mo 116.6(2)
C32 P3 Mo 117.1(2)
C31 P3 Mo 118.02(19)
C2 C1 C5 108.7(5)
C2 C1 Mo 72.7(3)
C5 C1 Mo 69.7(3)
C2 C1 H1A 125.6
C5 C1 H1A 125.6
Mo C1 H1A 125.6
C1 C2 C3 107.4(5)
C1 C2 Mo 72.5(3)
C3 C2 Mo 69.7(3)
C1 C2 H2A 126.2
C3 C2 H2A 126.2
Mo C2 H2A 126.2
C4 C3 C2 109.3(5)
C4 C3 Mo 70.9(3)
C2 C3 Mo 75.0(3)
C4 C3 H3A 125.2
C2 C3 H3A 125.2
Mo C3 H3A 125.2
C3 C4 C5 107.1(5)
C3 C4 Mo 73.1(3)
C5 C4 Mo 72.6(3)
C3 C4 H4A 126.2
C5 C4 H4A 126.2
Mo C4 H4A 126.2
C1 C5 C4 107.4(5)
C1 C5 Mo 74.9(3)
C4 C5 Mo 70.6(3)
C1 C5 H5A 126.1
C4 C5 H5A 126.1
Mo C5 H5A 126.1
P1 C11 H11A 109.5
P1 C11 H11B 109.5
H11A C11 H11B 109.5
P1 C11 H11C 109.5
H11A C11 H11C 109.5
H11B C11 H11C 109.5
P1 C12 H12A 109.5
P1 C12 H12B 109.5
H12A C12 H12B 109.5
P1 C12 H12C 109.5
H12A C12 H12C 109.5
H12B C12 H12C 109.5
P1 C13 H13A 109.5
P1 C13 H13B 109.5
H13A C13 H13B 109.5
P1 C13 H13C 109.5
H13A C13 H13C 109.5
H13B C13 H13C 109.5
P2 C21 H21A 109.5
P2 C21 H21B 109.5
H21A C21 H21B 109.5
P2 C21 H21C 109.5
H21A C21 H21C 109.5
H21B C21 H21C 109.5
P2 C22 H22A 109.5
P2 C22 H22B 109.5
H22A C22 H22B 109.5
P2 C22 H22C 109.5
H22A C22 H22C 109.5
H22B C22 H22C 109.5
P2 C23 H23A 109.5
P2 C23 H23B 109.5
H23A C23 H23B 109.5
P2 C23 H23C 109.5
H23A C23 H23C 109.5
H23B C23 H23C 109.5
P3 C31 H31A 109.5
P3 C31 H31B 109.5
H31A C31 H31B 109.5
P3 C31 H31C 109.5
H31A C31 H31C 109.5
H31B C31 H31C 109.5
P3 C32 H32A 109.5
P3 C32 H32B 109.5
H32A C32 H32B 109.5
P3 C32 H32C 109.5
H32A C32 H32C 109.5
H32B C32 H32C 109.5
P3 C33 H33A 109.5
P3 C33 H33B 109.5
H33A C33 H33B 109.5
P3 C33 H33C 109.5
H33A C33 H33C 109.5
H33B C33 H33C 109.5

loop_
_geom_bond_atom_site_label_1
_geom_bond_atom_site_label_2
_geom_bond_distance
Mo C4 2.254(5)
Mo C5 2.280(5)
Mo C3 2.282(5)
Mo C1 2.347(5)
Mo C2 2.350(5)
Mo P2 2.4232(14)
Mo P1 2.4514(14)
Mo P3 2.4634(13)
Mo H1 1.44(5)
Mo H2 1.67(6)
P1 C12 1.803(6)
P1 C11 1.817(5)
P1 C13 1.819(5)
P2 C22 1.809(6)
P2 C21 1.818(5)
P2 C23 1.821(5)
P3 C33 1.806(5)
P3 C32 1.811(6)
P3 C31 1.831(5)
C1 C2 1.402(8)
C1 C5 1.410(7)
C1 H1A 1.0000
C2 C3 1.407(7)
C2 H2A 1.0000
C3 C4 1.399(7)
C3 H3A 1.0000
C4 C5 1.429(7)
C4 H4A 1.0000
C5 H5A 1.0000
C11 H11A 0.9800
C11 H11B 0.9800
C11 H11C 0.9800
C12 H12A 0.9800
C12 H12B 0.9800
C12 H12C 0.9800
C13 H13A 0.9800
C13 H13B 0.9800
C13 H13C 0.9800
C21 H21A 0.9800
C21 H21B 0.9800
C21 H21C 0.9800
C22 H22A 0.9800
C22 H22B 0.9800
C22 H22C 0.9800
C23 H23A 0.9800
C23 H23B 0.9800
C23 H23C 0.9800
C31 H31A 0.9800
C31 H31B 0.9800
C31 H31C 0.9800
C32 H32A 0.9800
C32 H32B 0.9800
C32 H32C 0.9800
C33 H33A 0.9800
C33 H33B 0.9800
C33 H33C 0.9800
